data_4335721
loop_
_publ_author_name
'Wen-Jing Hu'
'Long-Qing Liu'
'Ming-Liang Ma'
'Xiao-Li Zhao'
'Yahu A. Liu'
'Xian-Qiang Mi'
'Biao Jiang'
'Ke Wen'

_publ_section_title
;
 A Trigonal Prismatic Ligand in the Metal-Mediated Self-Assembly of One-
 and Two-Dimensional Metallosupramolecular Polymers
;
_journal_name_full 'Inorganic Chemistry'
_journal_page_first 9309
_journal_page_last 9319
_journal_paper_doi 10.1021/ic400751n
_journal_volume 52
_journal_year 2013
_chemical_formula_moiety 'C24 H12 Cl2 Cu N6 O6, 2(C4 H8 O)'
_chemical_formula_sum 'C32 H28 Cl2 Cu N6 O8'
_chemical_formula_weight 759.04
_chemical_name_systematic
; 
 ? 
;
_space_group_IT_number 15
_symmetry_cell_setting monoclinic
_symmetry_space_group_name_Hall '-C 2yc'
_symmetry_space_group_name_H-M 'C 1 2/c 1'
_atom_sites_solution_hydrogens geom
_atom_sites_solution_primary direct
_atom_sites_solution_secondary difmap
_audit_creation_method SHELXL-97
_cell_angle_alpha 90.00
_cell_angle_beta 112.3280(10)
_cell_angle_gamma 90.00
_cell_formula_units_Z 4
_cell_length_a 14.4555(3)
_cell_length_b 18.4604(4)
_cell_length_c 13.0973(5)
_cell_measurement_reflns_used 8123
_cell_measurement_temperature 296(2)
_cell_measurement_theta_max 28.15
_cell_measurement_theta_min 2.21
_cell_volume 3233.03(16)
_computing_cell_refinement 'Bruker SMART'
_computing_data_collection 'Bruker SMART'
_computing_data_reduction 'Bruker SAINT'
_computing_molecular_graphics 'Bruker SHELXTL'
_computing_publication_material 'Bruker SHELXTL'
_computing_structure_refinement 'SHELXL-97 (Sheldrick, 1997)'
_computing_structure_solution 'SHELXS-97 (Sheldrick, 1990)'
_diffrn_ambient_temperature 296(2)
_diffrn_measured_fraction_theta_full 0.996
_diffrn_measured_fraction_theta_max 0.996
_diffrn_measurement_device_type 'CCD area detector'
_diffrn_measurement_method 'phi and omega scans'
_diffrn_radiation_monochromator graphite
_diffrn_radiation_source 'fine-focus sealed tube'
_diffrn_radiation_type MoK\a
_diffrn_radiation_wavelength 0.71073
_diffrn_reflns_av_R_equivalents 0.0263
_diffrn_reflns_av_sigmaI/netI 0.0164
_diffrn_reflns_limit_h_max 17
_diffrn_reflns_limit_h_min -17
_diffrn_reflns_limit_k_max 21
_diffrn_reflns_limit_k_min -21
_diffrn_reflns_limit_l_max 15
_diffrn_reflns_limit_l_min -12
_diffrn_reflns_number 18567
_diffrn_reflns_theta_full 25.01
_diffrn_reflns_theta_max 25.01
_diffrn_reflns_theta_min 1.88
_exptl_absorpt_coefficient_mu 0.903
_exptl_absorpt_correction_T_max 0.8616
_exptl_absorpt_correction_T_min 0.7311
_exptl_absorpt_correction_type multi-scan
_exptl_absorpt_process_details sadabs
_exptl_crystal_colour yellow
_exptl_crystal_density_diffrn 1.559
_exptl_crystal_description block
_exptl_crystal_F_000 1556
_exptl_crystal_size_max 0.37
_exptl_crystal_size_mid 0.28
_exptl_crystal_size_min 0.17
_refine_diff_density_max 0.861
_refine_diff_density_min -0.767
_refine_diff_density_rms 0.067
_refine_ls_extinction_method none
_refine_ls_goodness_of_fit_ref 1.060
_refine_ls_hydrogen_treatment mixed
_refine_ls_matrix_type full
_refine_ls_number_parameters 223
_refine_ls_number_reflns 2841
_refine_ls_number_restraints 0
_refine_ls_restrained_S_all 1.060
_refine_ls_R_factor_all 0.0475
_refine_ls_R_factor_gt 0.0421
_refine_ls_shift/su_max 0.000
_refine_ls_shift/su_mean 0.000
_refine_ls_structure_factor_coef Fsqd
_refine_ls_weighting_details 'calc w=1/[\s^2^(Fo^2^)+(0.0615P)^2^+7.4035P] where P=(Fo^2^+2Fc^2^)/3'
_refine_ls_weighting_scheme calc
_refine_ls_wR_factor_gt 0.1116
_refine_ls_wR_factor_ref 0.1169
_reflns_number_gt 2517
_reflns_number_total 2841
_reflns_threshold_expression >2sigma(I)
_cod_data_source_file ic400751n_7.cif
_cod_data_source_block z
_cod_original_cell_volume 3233.02(16)
_cod_database_code 4335721

loop_
_symmetry_equiv_pos_as_xyz
'x, y, z'
'-x, y, -z+1/2'
'x+1/2, y+1/2, z'
'-x+1/2, y+1/2, -z+1/2'
'-x, -y, -z'
'x, -y, z-1/2'
'-x+1/2, -y+1/2, -z'
'x+1/2, -y+1/2, z-1/2'

loop_
_atom_site_label
_atom_site_type_symbol
_atom_site_fract_x
_atom_site_fract_y
_atom_site_fract_z
_atom_site_U_iso_or_equiv
_atom_site_adp_type
_atom_site_occupancy
_atom_site_symmetry_multiplicity
_atom_site_calc_flag
_atom_site_refinement_flags
Cu1 Cu 0.5000 0.06267(2) 0.2500 0.03192(18) Uani 1 2 d S
Cl1 Cl 0.44875(6) 0.10327(7) 0.07336(9) 0.0781(4) Uani 1 1 d .
O1 O 0.09976(13) 0.09201(12) 0.04856(15) 0.0363(5) Uani 1 1 d .
O2 O 0.22087(14) 0.05933(11) 0.42627(16) 0.0359(5) Uani 1 1 d .
O3 O 0.09535(14) 0.29767(10) 0.43692(15) 0.0372(5) Uani 1 1 d .
N1 N 0.34896(16) 0.05851(12) 0.2395(2) 0.0341(5) Uani 1 1 d .
N2 N 0.15820(16) 0.07634(12) 0.23762(19) 0.0316(5) Uani 1 1 d .
N3 N 0.0000 0.29531(17) 0.2500 0.0301(7) Uani 1 2 d S
N4 N 0.0000 0.44476(16) 0.2500 0.0314(7) Uani 1 2 d S
C1 C 0.00291(19) 0.19472(15) 0.0561(2) 0.0328(6) Uani 1 1 d .
H1A H 0.0522 0.2249 0.0504 0.039 Uiso 1 1 calc R
C2 C 0.01215(18) 0.12065(15) 0.0562(2) 0.0300(6) Uani 1 1 d .
C3 C 0.17658(19) 0.07858(14) 0.1467(2) 0.0311(6) Uani 1 1 d .
C4 C 0.2712(2) 0.06981(15) 0.1449(2) 0.0348(6) Uani 1 1 d .
H4A H 0.2805 0.0718 0.0784 0.042 Uiso 1 1 calc R
C5 C 0.3314(2) 0.05228(16) 0.3323(2) 0.0367(6) Uani 1 1 d .
H5A H 0.3833 0.0410 0.3986 0.044 Uiso 1 1 calc R
C6 C 0.2361(2) 0.06268(14) 0.3293(2) 0.0313(6) Uani 1 1 d .
C7 C 0.14421(18) 0.10503(15) 0.4306(2) 0.0291(6) Uani 1 1 d .
C8 C 0.15686(19) 0.17906(15) 0.4287(2) 0.0306(6) Uani 1 1 d .
H8A H 0.2139 0.1988 0.4231 0.037 Uiso 1 1 calc R
C9 C 0.08244(19) 0.22246(14) 0.4352(2) 0.0305(6) Uani 1 1 d .
C10 C 0.04594(18) 0.33332(14) 0.3405(2) 0.0302(6) Uani 1 1 d .
C11 C 0.0480(2) 0.40813(15) 0.3428(2) 0.0340(6) Uani 1 1 d .
H11A H 0.0824 0.4326 0.4084 0.041 Uiso 1 1 calc R
C12 C 0.06039(19) 0.07407(14) 0.4379(2) 0.0300(6) Uani 1 1 d .
H12A H 0.0529 0.0241 0.4388 0.036 Uiso 1 1 calc R
O01 O 0.2557(7) 0.2893(7) 0.2666(9) 0.240(4) Uani 1 1 d .
C01 C 0.2627(9) 0.3634(6) 0.2472(8) 0.176(4) Uani 1 1 d .
H01A H 0.1979 0.3822 0.1997 0.212 Uiso 1 1 calc R
H01B H 0.2852 0.3900 0.3162 0.212 Uiso 1 1 calc R
C04 C 0.2999(15) 0.2535(6) 0.2135(17) 0.310(12) Uani 1 1 d .
H04A H 0.2513 0.2246 0.1561 0.372 Uiso 1 1 calc R
H04B H 0.3491 0.2210 0.2635 0.372 Uiso 1 1 calc R
C02 C 0.3301(9) 0.3711(5) 0.1971(11) 0.194(5) Uani 1 1 d .
H02A H 0.3921 0.3920 0.2478 0.233 Uiso 1 1 calc R
H02B H 0.3032 0.4020 0.1326 0.233 Uiso 1 1 calc R
C03 C 0.3461(12) 0.3008(8) 0.1670(15) 0.283(9) Uani 1 1 d .
H03A H 0.3183 0.2959 0.0873 0.340 Uiso 1 1 calc R
H03B H 0.4172 0.2906 0.1935 0.340 Uiso 1 1 calc R

loop_
_atom_site_aniso_label
_atom_site_aniso_U_11
_atom_site_aniso_U_22
_atom_site_aniso_U_33
_atom_site_aniso_U_23
_atom_site_aniso_U_13
_atom_site_aniso_U_12
Cu1 0.0224(3) 0.0355(3) 0.0421(3) 0.000 0.0171(2) 0.000
Cl1 0.0371(5) 0.1313(10) 0.0751(7) 0.0554(7) 0.0319(4) 0.0240(5)
O1 0.0226(9) 0.0563(12) 0.0324(10) -0.0072(9) 0.0133(8) 0.0028(8)
O2 0.0272(10) 0.0468(11) 0.0371(11) 0.0105(8) 0.0159(8) 0.0114(8)
O3 0.0400(11) 0.0331(10) 0.0291(10) -0.0004(8) 0.0026(8) -0.0016(8)
N1 0.0247(11) 0.0397(13) 0.0416(13) -0.0005(10) 0.0169(10) 0.0032(9)
N2 0.0234(11) 0.0382(12) 0.0354(12) -0.0010(10) 0.0136(10) 0.0022(9)
N3 0.0277(15) 0.0306(16) 0.0289(16) 0.000 0.0073(13) 0.000
N4 0.0278(16) 0.0296(16) 0.0391(18) 0.000 0.0152(14) 0.000
C1 0.0278(13) 0.0428(15) 0.0272(13) -0.0037(11) 0.0098(11) -0.0077(11)
C2 0.0213(12) 0.0461(15) 0.0235(12) -0.0048(11) 0.0094(10) 0.0019(11)
C3 0.0242(13) 0.0349(14) 0.0355(15) -0.0059(11) 0.0126(11) -0.0012(10)
C4 0.0278(14) 0.0436(16) 0.0369(15) -0.0061(12) 0.0167(12) 0.0005(11)
C5 0.0244(13) 0.0452(16) 0.0411(16) 0.0053(13) 0.0131(12) 0.0044(11)
C6 0.0273(13) 0.0317(14) 0.0384(15) 0.0020(11) 0.0163(12) 0.0026(10)
C7 0.0220(12) 0.0405(15) 0.0243(13) 0.0043(11) 0.0081(10) 0.0055(10)
C8 0.0228(12) 0.0413(15) 0.0254(13) 0.0007(11) 0.0065(10) -0.0052(11)
C9 0.0303(13) 0.0341(14) 0.0218(12) 0.0006(10) 0.0040(10) -0.0018(11)
C10 0.0233(12) 0.0343(13) 0.0312(14) 0.0002(11) 0.0085(11) 0.0006(10)
C11 0.0306(13) 0.0364(14) 0.0337(15) -0.0036(12) 0.0108(11) -0.0014(11)
C12 0.0281(13) 0.0333(14) 0.0284(13) 0.0066(10) 0.0106(11) 0.0007(10)
O01 0.213(8) 0.250(10) 0.269(10) 0.087(9) 0.104(7) -0.054(8)
C01 0.228(11) 0.192(10) 0.153(7) 0.036(7) 0.123(8) 0.086(9)
C04 0.46(3) 0.079(6) 0.57(3) -0.018(11) 0.39(3) 0.007(10)
C02 0.271(13) 0.105(6) 0.268(13) 0.047(7) 0.173(11) 0.003(7)
C03 0.37(2) 0.166(11) 0.49(3) -0.005(14) 0.37(2) 0.030(12)

loop_
_atom_type_symbol
_atom_type_description
_atom_type_scat_dispersion_real
_atom_type_scat_dispersion_imag
_atom_type_scat_source
C C 0.0033 0.0016 'International Tables Vol C Tables 4.2.6.8 and 6.1.1.4'
H H 0.0000 0.0000 'International Tables Vol C Tables 4.2.6.8 and 6.1.1.4'
Cl Cl 0.1484 0.1585 'International Tables Vol C Tables 4.2.6.8 and 6.1.1.4'
Cu Cu 0.3201 1.2651 'International Tables Vol C Tables 4.2.6.8 and 6.1.1.4'
N N 0.0061 0.0033 'International Tables Vol C Tables 4.2.6.8 and 6.1.1.4'
O O 0.0106 0.0060 'International Tables Vol C Tables 4.2.6.8 and 6.1.1.4'

loop_
_geom_angle_atom_site_label_1
_geom_angle_atom_site_label_2
_geom_angle_atom_site_label_3
_geom_angle
_geom_angle_site_symmetry_1
_geom_angle_site_symmetry_3
N1 Cu1 N1 175.88(12) . 2_655
N1 Cu1 N4 87.94(6) . 3_545
N1 Cu1 N4 87.94(6) 2_655 3_545
N1 Cu1 Cl1 90.41(7) . 2_655
N1 Cu1 Cl1 90.95(7) 2_655 2_655
N4 Cu1 Cl1 109.26(4) 3_545 2_655
N1 Cu1 Cl1 90.95(7) . .
N1 Cu1 Cl1 90.41(7) 2_655 .
N4 Cu1 Cl1 109.26(4) 3_545 .
Cl1 Cu1 Cl1 141.48(8) 2_655 .
C3 O1 C2 115.62(19) . .
C6 O2 C7 114.54(19) . .
C10 O3 C9 116.4(2) . .
C4 N1 C5 118.2(2) . .
C4 N1 Cu1 122.20(18) . .
C5 N1 Cu1 119.15(18) . .
C3 N2 C6 115.7(2) . .
C10 N3 C10 115.7(3) . 2
C11 N4 C11 119.0(3) 2 .
C11 N4 Cu1 120.50(16) 2 3_455
C11 N4 Cu1 120.50(16) . 3_455
C2 C1 C9 117.3(2) . 2
C2 C1 H1A 121.3 . .
C9 C1 H1A 121.3 2 .
C1 C2 C12 123.0(2) . 2
C1 C2 O1 117.6(2) . .
C12 C2 O1 119.5(2) 2 .
N2 C3 O1 119.1(2) . .
N2 C3 C4 123.5(3) . .
O1 C3 C4 117.4(2) . .
N1 C4 C3 119.3(3) . .
N1 C4 H4A 120.3 . .
C3 C4 H4A 120.3 . .
N1 C5 C6 119.7(3) . .
N1 C5 H5A 120.2 . .
C6 C5 H5A 120.2 . .
N2 C6 O2 118.0(2) . .
N2 C6 C5 123.4(3) . .
O2 C6 C5 118.6(2) . .
C12 C7 C8 122.6(2) . .
C12 C7 O2 118.7(2) . .
C8 C7 O2 118.7(2) . .
C9 C8 C7 117.7(2) . .
C9 C8 H8A 121.1 . .
C7 C8 H8A 121.1 . .
C8 C9 C1 122.4(3) . 2
C8 C9 O3 118.5(2) . .
C1 C9 O3 119.0(2) 2 .
N3 C10 O3 119.0(2) . .
N3 C10 C11 123.4(3) . .
O3 C10 C11 117.6(2) . .
N4 C11 C10 119.2(3) . .
N4 C11 H11A 120.4 . .
C10 C11 H11A 120.4 . .
C7 C12 C2 116.9(2) . 2
C7 C12 H12A 121.5 . .
C2 C12 H12A 121.5 2 .
C04 O01 C01 108.4(9) . .
C02 C01 O01 107.5(8) . .
C02 C01 H01A 110.2 . .
O01 C01 H01A 110.2 . .
C02 C01 H01B 110.2 . .
O01 C01 H01B 110.2 . .
H01A C01 H01B 108.5 . .
O01 C04 C03 109.7(10) . .
O01 C04 H04A 109.7 . .
C03 C04 H04A 109.7 . .
O01 C04 H04B 109.7 . .
C03 C04 H04B 109.7 . .
H04A C04 H04B 108.2 . .
C01 C02 C03 105.2(8) . .
C01 C02 H02A 110.7 . .
C03 C02 H02A 110.7 . .
C01 C02 H02B 110.7 . .
C03 C02 H02B 110.7 . .
H02A C02 H02B 108.8 . .
C04 C03 C02 107.7(9) . .
C04 C03 H03A 110.2 . .
C02 C03 H03A 110.2 . .
C04 C03 H03B 110.2 . .
C02 C03 H03B 110.2 . .
H03A C03 H03B 108.5 . .

loop_
_geom_bond_atom_site_label_1
_geom_bond_atom_site_label_2
_geom_bond_distance
_geom_bond_site_symmetry_2
Cu1 N1 2.136(2) .
Cu1 N1 2.136(2) 2_655
Cu1 N4 2.177(3) 3_545
Cu1 Cl1 2.2717(9) 2_655
Cu1 Cl1 2.2717(9) .
O1 C3 1.365(3) .
O1 C2 1.411(3) .
O2 C6 1.370(3) .
O2 C7 1.411(3) .
O3 C10 1.361(3) .
O3 C9 1.400(3) .
N1 C4 1.336(4) .
N1 C5 1.338(4) .
N2 C3 1.315(4) .
N2 C6 1.321(4) .
N3 C10 1.319(3) .
N3 C10 1.319(3) 2
N4 C11 1.332(3) 2
N4 C11 1.332(3) .
N4 Cu1 2.177(3) 3_455
C1 C2 1.374(4) .
C1 C9 1.380(4) 2
C1 H1A 0.9300 .
C2 C12 1.381(4) 2
C3 C4 1.387(4) .
C4 H4A 0.9300 .
C5 C6 1.376(4) .
C5 H5A 0.9300 .
C7 C12 1.376(4) .
C7 C8 1.380(4) .
C8 C9 1.370(4) .
C8 H8A 0.9300 .
C9 C1 1.380(4) 2
C10 C11 1.381(4) .
C11 H11A 0.9300 .
C12 C2 1.381(4) 2
C12 H12A 0.9300 .
O01 C04 1.291(13) .
O01 C01 1.404(12) .
C01 C02 1.372(13) .
C01 H01A 0.9700 .
C01 H01B 0.9700 .
C04 C03 1.374(15) .
C04 H04A 0.9700 .
C04 H04B 0.9700 .
C02 C03 1.401(13) .
C02 H02A 0.9700 .
C02 H02B 0.9700 .
C03 H03A 0.9700 .
C03 H03B 0.9700 .

loop_
_geom_torsion_atom_site_label_1
_geom_torsion_atom_site_label_2
_geom_torsion_atom_site_label_3
_geom_torsion_atom_site_label_4
_geom_torsion
_geom_torsion_site_symmetry_1
_geom_torsion_site_symmetry_4
N1 Cu1 N1 C4 -102.0(2) 2_655 .
N4 Cu1 N1 C4 -102.0(2) 3_545 .
Cl1 Cu1 N1 C4 148.8(2) 2_655 .
Cl1 Cu1 N1 C4 7.3(2) . .
N1 Cu1 N1 C5 85.5(2) 2_655 .
N4 Cu1 N1 C5 85.5(2) 3_545 .
Cl1 Cu1 N1 C5 -23.8(2) 2_655 .
Cl1 Cu1 N1 C5 -165.3(2) . .
C9 C1 C2 C12 1.4(4) 2 2
C9 C1 C2 O1 -179.3(2) 2 .
C3 O1 C2 C1 91.8(3) . .
C3 O1 C2 C12 -88.9(3) . 2
C6 N2 C3 O1 179.6(2) . .
C6 N2 C3 C4 -2.1(4) . .
C2 O1 C3 N2 15.7(4) . .
C2 O1 C3 C4 -162.7(2) . .
C5 N1 C4 C3 3.5(4) . .
Cu1 N1 C4 C3 -169.1(2) . .
N2 C3 C4 N1 -0.1(4) . .
O1 C3 C4 N1 178.2(2) . .
C4 N1 C5 C6 -4.6(4) . .
Cu1 N1 C5 C6 168.2(2) . .
C3 N2 C6 O2 -179.6(2) . .
C3 N2 C6 C5 0.9(4) . .
C7 O2 C6 N2 -31.6(3) . .
C7 O2 C6 C5 147.8(2) . .
N1 C5 C6 N2 2.5(4) . .
N1 C5 C6 O2 -177.0(2) . .
C6 O2 C7 C12 115.2(3) . .
C6 O2 C7 C8 -65.6(3) . .
C12 C7 C8 C9 0.5(4) . .
O2 C7 C8 C9 -178.7(2) . .
C7 C8 C9 C1 0.2(4) . 2
C7 C8 C9 O3 178.0(2) . .
C10 O3 C9 C8 101.7(3) . .
C10 O3 C9 C1 -80.4(3) . 2
C10 N3 C10 O3 -179.7(3) 2 .
C10 N3 C10 C11 -0.61(19) 2 .
C9 O3 C10 N3 -8.1(3) . .
C9 O3 C10 C11 172.7(2) . .
C11 N4 C11 C10 -0.57(18) 2 .
Cu1 N4 C11 C10 179.43(18) 3_455 .
N3 C10 C11 N4 1.2(4) . .
O3 C10 C11 N4 -179.7(2) . .
C8 C7 C12 C2 -0.2(4) . 2
O2 C7 C12 C2 179.0(2) . 2
C04 O01 C01 C02 -11.6(18) . .
C01 O01 C04 C03 6(2) . .
O01 C01 C02 C03 12.0(16) . .
O01 C04 C03 C02 1(3) . .
C01 C02 C03 C04 -8(2) . .
